data_7004954
loop_
_publ_author_name
'Medlycott, Elaine A.'
'Udachin, Konstantin A.'
'Hanan, Garry S.'

_publ_section_title
;
 Non-covalent polymerisation in the solid state: halogen-halogen vs.
 methyl-methyl interactions in the complexes of
 2,4-di(2-pyridyl)-1,3,5-triazine ligands.
;
_journal_issue 4
_journal_name_full 'Dalton transactions (Cambridge, England : 2003)'
_journal_page_first 430
_journal_page_last 438
_journal_paper_doi 10.1039/b613883g
_journal_year 2007
_chemical_compound_source 'Synthesized by the authors. See text'
_chemical_formula_moiety 'C40 H30 Fe N10, 2(F6 P)'
_chemical_formula_sum 'C40 H30 F12 Fe N10 P2'
_chemical_formula_weight 996.53
_chemical_name_systematic
;
?
;
_space_group_IT_number 14
_symmetry_cell_setting monoclinic
_symmetry_space_group_name_Hall '-P 2yn'
_symmetry_space_group_name_H-M 'P 1 21/n 1'
_atom_sites_solution_hydrogens geom
_atom_sites_solution_primary direct
_atom_sites_solution_secondary difmap
_audit_creation_method SHELXL-97
_cell_angle_alpha 90.00
_cell_angle_beta 92.053(2)
_cell_angle_gamma 90.00
_cell_formula_units_Z 4
_cell_length_a 8.9622(3)
_cell_length_b 33.0144(8)
_cell_length_c 13.3712(4)
_cell_measurement_reflns_used 16615
_cell_measurement_temperature 150(2)
_cell_measurement_theta_max 68.70
_cell_measurement_theta_min 2.68
_cell_volume 3953.8(2)
_computing_cell_refinement 'SMART (Bruker, 2001)'
_computing_data_collection 'SMART (Bruker, 2001)'
_computing_data_reduction 'SAINT (Bruker, 2003)'
_computing_molecular_graphics 'SHELXTL (Bruker, 1997)'
_computing_publication_material 'UdMX (local program)'
_computing_structure_refinement 'SHELXL97 (Sheldrick, 1997)'
_computing_structure_solution 'SHELXS97 (Sheldrick, 1997)'
_diffrn_ambient_temperature 150(2)
_diffrn_detector_area_resol_mean 5.5
_diffrn_measured_fraction_theta_full 0.987
_diffrn_measured_fraction_theta_max 0.987
_diffrn_measurement_device_type 'Bruker AXS Smart 4K/Platform'
_diffrn_measurement_method \w
_diffrn_radiation_monochromator graphite
_diffrn_radiation_source 'Rotating Anode'
_diffrn_radiation_type CuK\a
_diffrn_radiation_wavelength 1.54178
_diffrn_reflns_av_R_equivalents 0.034
_diffrn_reflns_av_sigmaI/netI 0.0238
_diffrn_reflns_limit_h_max 10
_diffrn_reflns_limit_h_min -9
_diffrn_reflns_limit_k_max 39
_diffrn_reflns_limit_k_min -39
_diffrn_reflns_limit_l_max 16
_diffrn_reflns_limit_l_min -16
_diffrn_reflns_number 54135
_diffrn_reflns_theta_full 68.97
_diffrn_reflns_theta_max 68.97
_diffrn_reflns_theta_min 2.68
_diffrn_standards_decay_% 0.42
_diffrn_standards_number 237
_exptl_absorpt_coefficient_mu 4.763
_exptl_absorpt_correction_T_max 0.91
_exptl_absorpt_correction_T_min 0.68
_exptl_absorpt_correction_type multi-scan
_exptl_absorpt_process_details 'Sadabs (Sheldrick,1996)'
_exptl_crystal_colour purple
_exptl_crystal_density_diffrn 1.674
_exptl_crystal_density_method 'not measured'
_exptl_crystal_description Needle
_exptl_crystal_F_000 2016
_exptl_crystal_size_max 0.22
_exptl_crystal_size_mid 0.04
_exptl_crystal_size_min 0.02
_refine_diff_density_max 0.406
_refine_diff_density_min -0.346
_refine_diff_density_rms 0.059
_refine_ls_extinction_method none
_refine_ls_goodness_of_fit_ref 1.002
_refine_ls_hydrogen_treatment constr
_refine_ls_matrix_type full
_refine_ls_number_parameters 588
_refine_ls_number_reflns 7253
_refine_ls_number_restraints 0
_refine_ls_restrained_S_all 1.002
_refine_ls_R_factor_all 0.0477
_refine_ls_R_factor_gt 0.0380
_refine_ls_shift/su_max 0.000
_refine_ls_shift/su_mean 0.000
_refine_ls_structure_factor_coef Fsqd
_refine_ls_weighting_details 'calc w=1/[\s^2^(Fo^2^)+(0.0675P)^2^+2.1395P] where P=(Fo^2^+2Fc^2^)/3'
_refine_ls_weighting_scheme calc
_refine_ls_wR_factor_gt 0.0988
_refine_ls_wR_factor_ref 0.1096
_reflns_number_gt 6191
_reflns_number_total 7253
_reflns_threshold_expression I>2\s(I)
_cod_data_source_file b613883g.txt
_cod_data_source_block gar119
_cod_depositor_comments
;
The following automatic conversions were performed:
'_symmetry_cell_setting' value 'Monoclinic' changed to 'monoclinic'
according to '/home/saulius/struct/CIF-dictionaries/cif_core.dic'
dictionary named 'cif_core.dic' version 2.4.1 from
2010-06-29.

'_geom_angle_publ_flag' value 'Y' changed to 'y' according to
'/home/saulius/struct/CIF-dictionaries/cif_core.dic' dictionary named
'cif_core.dic' version 2.4.1 from 2010-06-29 (133
times).

'_geom_bond_publ_flag' value 'Y' changed to 'y' according to
'/home/saulius/struct/CIF-dictionaries/cif_core.dic' dictionary named
'cif_core.dic' version 2.4.1 from 2010-06-29 (74
times).

'_geom_torsion_publ_flag' value 'N' changed to 'n' according to
'/home/saulius/struct/CIF-dictionaries/cif_core.dic' dictionary named
'cif_core.dic' version 2.4.1 from 2010-06-29 (176 times).

Automatic conversion script
Id: cif_fix_enum 1527 2010-12-29 10:47:43Z saulius 
;
_cod_original_sg_symbol_H-M P21/n
_cod_database_code 7004954

loop_
_symmetry_equiv_pos_as_xyz
'x, y, z'
'-x+1/2, y+1/2, -z+1/2'
'-x, -y, -z'
'x-1/2, -y-1/2, z-1/2'

loop_
_atom_site_label
_atom_site_type_symbol
_atom_site_fract_x
_atom_site_fract_y
_atom_site_fract_z
_atom_site_U_iso_or_equiv
_atom_site_adp_type
_atom_site_occupancy
_atom_site_symmetry_multiplicity
_atom_site_calc_flag
_atom_site_refinement_flags
_atom_site_disorder_assembly
_atom_site_disorder_group
Fe1 Fe 0.48022(4) 0.117747(10) 0.81119(2) 0.02472(11) Uani 1 1 d . . .
N1 N 0.5800(2) 0.10735(5) 0.94542(13) 0.0263(4) Uani 1 1 d . . .
N2 N 0.5176(2) 0.06205(5) 0.80117(13) 0.0270(4) Uani 1 1 d . . .
N3 N 0.3898(2) 0.10626(6) 0.67461(14) 0.0286(4) Uani 1 1 d . . .
N4 N 0.6113(2) 0.00202(5) 0.87430(14) 0.0292(4) Uani 1 1 d . . .
N5 N 0.4973(2) 0.00165(6) 0.70903(14) 0.0297(4) Uani 1 1 d . . .
N6 N 0.2780(2) 0.11652(5) 0.87140(14) 0.0289(4) Uani 1 1 d . . .
N7 N 0.4432(2) 0.17355(5) 0.82281(13) 0.0271(4) Uani 1 1 d . . .
N8 N 0.6681(2) 0.14061(5) 0.75674(13) 0.0265(4) Uani 1 1 d . . .
N9 N 0.2909(2) 0.22548(6) 0.88118(14) 0.0318(4) Uani 1 1 d . . .
N10 N 0.5232(2) 0.24107(6) 0.80618(14) 0.0303(4) Uani 1 1 d . . .
C1 C 0.6077(2) 0.13402(7) 1.01930(17) 0.0296(5) Uani 1 1 d . . .
H1 H 0.5759 0.1613 1.0102 0.036 Uiso 1 1 calc R . .
C2 C 0.6813(3) 0.12342(7) 1.10871(18) 0.0330(5) Uani 1 1 d . . .
H2 H 0.6987 0.1431 1.1596 0.040 Uiso 1 1 calc R . .
C3 C 0.7289(3) 0.08408(7) 1.12306(18) 0.0357(5) Uani 1 1 d . . .
H3 H 0.7806 0.0764 1.1834 0.043 Uiso 1 1 calc R . .
C4 C 0.7001(3) 0.05577(7) 1.04800(17) 0.0322(5) Uani 1 1 d . . .
H4 H 0.7316 0.0285 1.0561 0.039 Uiso 1 1 calc R . .
C5 C 0.6251(2) 0.06808(6) 0.96145(17) 0.0279(5) Uani 1 1 d . . .
C6 C 0.5858(2) 0.04129(6) 0.87648(16) 0.0268(4) Uani 1 1 d . . .
C7 C 0.5686(2) -0.01681(7) 0.78761(17) 0.0296(5) Uani 1 1 d . . .
C8 C 0.4733(2) 0.04061(7) 0.71996(17) 0.0281(5) Uani 1 1 d . . .
C9 C 0.3946(2) 0.06649(7) 0.64597(17) 0.0293(5) Uani 1 1 d . . .
C10 C 0.3282(3) 0.05236(7) 0.55844(18) 0.0354(5) Uani 1 1 d . . .
H10 H 0.3342 0.0245 0.5410 0.043 Uiso 1 1 calc R . .
C11 C 0.2525(3) 0.07958(8) 0.49623(19) 0.0396(6) Uani 1 1 d . . .
H11 H 0.2035 0.0707 0.4360 0.047 Uiso 1 1 calc R . .
C12 C 0.2496(3) 0.12002(8) 0.52347(19) 0.0385(6) Uani 1 1 d . . .
H12 H 0.1999 0.1393 0.4812 0.046 Uiso 1 1 calc R . .
C13 C 0.3190(3) 0.13232(7) 0.61226(18) 0.0327(5) Uani 1 1 d . . .
H13 H 0.3166 0.1602 0.6298 0.039 Uiso 1 1 calc R . .
C14 C 0.5981(3) -0.06019(7) 0.77941(17) 0.0311(5) Uani 1 1 d . . .
C15 C 0.6927(3) -0.07970(7) 0.8481(2) 0.0401(6) Uani 1 1 d . . .
H15 H 0.7430 -0.0645 0.8994 0.048 Uiso 1 1 calc R . .
C16 C 0.7143(3) -0.12102(7) 0.8425(2) 0.0433(6) Uani 1 1 d . . .
H16 H 0.7796 -0.1339 0.8903 0.052 Uiso 1 1 calc R . .
C17 C 0.6431(3) -0.14418(7) 0.7689(2) 0.0407(6) Uani 1 1 d . . .
C18 C 0.5536(3) -0.12436(8) 0.6982(2) 0.0441(6) Uani 1 1 d . . .
H18 H 0.5060 -0.1395 0.6457 0.053 Uiso 1 1 calc R . .
C19 C 0.5318(3) -0.08304(8) 0.70229(19) 0.0389(6) Uani 1 1 d . . .
H19 H 0.4712 -0.0701 0.6521 0.047 Uiso 1 1 calc R . .
C20 C 0.6575(4) -0.18967(8) 0.7678(2) 0.0536(7) Uani 1 1 d . . .
H20A H 0.5643 -0.2019 0.7894 0.080 Uiso 1 1 calc R . .
H20B H 0.7400 -0.1979 0.8134 0.080 Uiso 1 1 calc R . .
H20C H 0.6774 -0.1988 0.6998 0.080 Uiso 1 1 calc R . .
C21 C 0.1960(3) 0.08423(7) 0.89466(18) 0.0351(5) Uani 1 1 d . . .
H21 H 0.2337 0.0579 0.8819 0.042 Uiso 1 1 calc R . .
C22 C 0.0575(3) 0.08798(8) 0.9369(2) 0.0438(6) Uani 1 1 d . . .
H22 H 0.0026 0.0644 0.9534 0.053 Uiso 1 1 calc R . .
C23 C -0.0003(3) 0.12577(9) 0.9548(2) 0.0439(6) Uani 1 1 d . . .
H23 H -0.0956 0.1286 0.9830 0.053 Uiso 1 1 calc R . .
C24 C 0.0824(3) 0.15966(8) 0.93115(19) 0.0377(5) Uani 1 1 d . . .
H24 H 0.0454 0.1861 0.9428 0.045 Uiso 1 1 calc R . .
C25 C 0.2191(3) 0.15399(7) 0.89045(17) 0.0304(5) Uani 1 1 d . . .
C26 C 0.3191(2) 0.18721(7) 0.86415(16) 0.0281(5) Uani 1 1 d . . .
C27 C 0.3966(3) 0.25180(7) 0.85145(17) 0.0304(5) Uani 1 1 d . . .
C28 C 0.5427(2) 0.20161(7) 0.79498(16) 0.0273(4) Uani 1 1 d . . .
C29 C 0.6753(2) 0.18192(7) 0.75453(16) 0.0277(5) Uani 1 1 d . . .
C30 C 0.7971(3) 0.20246(7) 0.72009(18) 0.0338(5) Uani 1 1 d . . .
H30 H 0.7980 0.2312 0.7190 0.041 Uiso 1 1 calc R . .
C31 C 0.9178(3) 0.18088(8) 0.68713(19) 0.0383(6) Uani 1 1 d . . .
H31 H 1.0028 0.1945 0.6631 0.046 Uiso 1 1 calc R . .
C32 C 0.9123(3) 0.13895(7) 0.68993(19) 0.0355(5) Uani 1 1 d . . .
H32 H 0.9941 0.1234 0.6682 0.043 Uiso 1 1 calc R . .
C33 C 0.7860(3) 0.11987(7) 0.72486(17) 0.0307(5) Uani 1 1 d . . .
H33 H 0.7831 0.0911 0.7262 0.037 Uiso 1 1 calc R . .
C34 C 0.3692(3) 0.29474(7) 0.87413(18) 0.0337(5) Uani 1 1 d . . .
C35 C 0.2582(3) 0.30499(8) 0.94015(19) 0.0386(6) Uani 1 1 d . . .
H35 H 0.1964 0.2845 0.9665 0.046 Uiso 1 1 calc R . .
C36 C 0.2381(3) 0.34504(8) 0.9672(2) 0.0417(6) Uani 1 1 d . . .
H36 H 0.1634 0.3516 1.0132 0.050 Uiso 1 1 calc R . .
C37 C 0.3243(3) 0.37577(8) 0.9287(2) 0.0404(6) Uani 1 1 d . . .
C38 C 0.4310(3) 0.36538(7) 0.8596(2) 0.0390(6) Uani 1 1 d . . .
H38 H 0.4883 0.3861 0.8301 0.047 Uiso 1 1 calc R . .
C39 C 0.4547(3) 0.32537(7) 0.83302(19) 0.0367(5) Uani 1 1 d . . .
H39 H 0.5291 0.3188 0.7868 0.044 Uiso 1 1 calc R . .
C40 C 0.3052(4) 0.41911(8) 0.9629(2) 0.0512(7) Uani 1 1 d . . .
H40A H 0.2121 0.4216 0.9987 0.077 Uiso 1 1 calc R . .
H40B H 0.3015 0.4371 0.9045 0.077 Uiso 1 1 calc R . .
H40C H 0.3897 0.4267 1.0075 0.077 Uiso 1 1 calc R . .
P1 P -0.00257(7) 0.005136(19) 0.72110(5) 0.03879(16) Uani 1 1 d . . .
F11 F -0.0401(2) -0.04195(5) 0.72380(14) 0.0604(5) Uani 1 1 d . . .
F12 F -0.1729(2) 0.01532(6) 0.69300(18) 0.0733(6) Uani 1 1 d . . .
F13 F -0.0383(2) 0.00812(6) 0.83707(14) 0.0719(6) Uani 1 1 d . . .
F14 F 0.16713(19) -0.00385(5) 0.75239(16) 0.0672(5) Uani 1 1 d . . .
F15 F 0.0329(2) 0.00240(6) 0.60711(14) 0.0668(5) Uani 1 1 d . . .
F16 F 0.03573(19) 0.05268(5) 0.71865(13) 0.0515(4) Uani 1 1 d . . .
P2 P 0.77894(7) 0.247359(19) 0.05248(5) 0.03570(16) Uani 1 1 d . . .
F21 F 0.7194(2) 0.28551(5) -0.00972(13) 0.0616(5) Uani 1 1 d . . .
F22 F 0.8046(2) 0.22290(6) -0.04804(14) 0.0727(6) Uani 1 1 d . . .
F23 F 0.6120(2) 0.23032(6) 0.05189(15) 0.0646(5) Uani 1 1 d . . .
F24 F 0.74991(19) 0.27145(5) 0.15400(11) 0.0488(4) Uani 1 1 d . . .
F25 F 0.9427(2) 0.26541(7) 0.05406(16) 0.0734(6) Uani 1 1 d . . .
F26 F 0.8373(2) 0.20960(5) 0.11519(14) 0.0700(6) Uani 1 1 d . . .

loop_
_atom_site_aniso_label
_atom_site_aniso_U_11
_atom_site_aniso_U_22
_atom_site_aniso_U_33
_atom_site_aniso_U_23
_atom_site_aniso_U_13
_atom_site_aniso_U_12
Fe1 0.02470(19) 0.01974(18) 0.02970(19) -0.00018(13) 0.00089(13) 0.00009(12)
N1 0.0239(9) 0.0251(9) 0.0299(9) 0.0003(7) 0.0024(7) -0.0011(7)
N2 0.0264(9) 0.0242(9) 0.0305(10) 0.0002(7) 0.0013(7) -0.0025(7)
N3 0.0270(10) 0.0259(9) 0.0329(10) 0.0004(8) 0.0012(7) 0.0005(7)
N4 0.0316(10) 0.0231(9) 0.0332(10) 0.0001(7) 0.0034(8) -0.0004(7)
N5 0.0291(10) 0.0249(10) 0.0351(10) -0.0016(8) 0.0004(8) -0.0002(7)
N6 0.0265(10) 0.0289(10) 0.0312(10) -0.0006(7) -0.0003(7) -0.0001(7)
N7 0.0273(10) 0.0246(9) 0.0294(9) 0.0001(7) -0.0008(7) 0.0008(7)
N8 0.0271(10) 0.0233(9) 0.0292(9) 0.0007(7) 0.0000(7) -0.0006(7)
N9 0.0336(11) 0.0274(10) 0.0342(10) -0.0013(8) -0.0011(8) 0.0049(8)
N10 0.0329(10) 0.0244(10) 0.0331(10) -0.0011(7) -0.0042(8) 0.0015(8)
C1 0.0279(12) 0.0258(11) 0.0353(12) -0.0019(9) 0.0033(9) -0.0018(9)
C2 0.0340(13) 0.0328(12) 0.0325(12) -0.0055(9) 0.0041(9) -0.0051(9)
C3 0.0371(13) 0.0380(13) 0.0319(12) 0.0043(10) -0.0009(10) -0.0049(10)
C4 0.0337(12) 0.0276(11) 0.0353(12) 0.0055(9) 0.0012(9) -0.0013(9)
C5 0.0271(11) 0.0239(11) 0.0329(12) 0.0013(9) 0.0039(8) -0.0024(8)
C6 0.0240(11) 0.0255(11) 0.0309(11) 0.0006(9) 0.0033(8) -0.0019(8)
C7 0.0266(11) 0.0272(11) 0.0353(12) 0.0000(9) 0.0041(9) -0.0027(9)
C8 0.0235(11) 0.0273(11) 0.0335(12) -0.0014(9) 0.0025(8) -0.0027(8)
C9 0.0272(12) 0.0267(11) 0.0342(12) -0.0003(9) 0.0022(9) -0.0009(8)
C10 0.0374(13) 0.0323(12) 0.0365(13) -0.0035(10) -0.0016(10) -0.0013(10)
C11 0.0411(14) 0.0433(15) 0.0338(13) -0.0023(11) -0.0048(10) -0.0001(11)
C12 0.0386(14) 0.0391(14) 0.0373(13) 0.0043(10) -0.0053(10) 0.0048(10)
C13 0.0337(12) 0.0282(12) 0.0363(12) 0.0035(10) 0.0012(9) 0.0031(9)
C14 0.0321(12) 0.0255(11) 0.0359(12) -0.0001(9) 0.0065(9) 0.0001(9)
C15 0.0459(15) 0.0297(13) 0.0444(14) 0.0008(11) -0.0031(11) -0.0007(10)
C16 0.0499(16) 0.0299(13) 0.0498(16) 0.0056(11) 0.0005(12) 0.0043(11)
C17 0.0456(15) 0.0272(13) 0.0501(15) 0.0004(11) 0.0146(12) 0.0028(10)
C18 0.0528(16) 0.0345(14) 0.0453(15) -0.0115(11) 0.0036(12) -0.0024(12)
C19 0.0453(15) 0.0324(13) 0.0389(13) -0.0017(10) 0.0018(11) 0.0025(10)
C20 0.065(2) 0.0288(14) 0.0680(19) -0.0021(13) 0.0154(15) 0.0021(12)
C21 0.0329(13) 0.0305(12) 0.0419(13) -0.0002(10) 0.0023(10) -0.0052(9)
C22 0.0363(14) 0.0457(15) 0.0498(15) 0.0010(12) 0.0055(11) -0.0101(11)
C23 0.0264(13) 0.0543(16) 0.0512(16) 0.0000(13) 0.0069(11) -0.0019(11)
C24 0.0313(13) 0.0421(14) 0.0397(13) -0.0024(11) 0.0011(10) 0.0048(10)
C25 0.0285(12) 0.0312(12) 0.0314(12) 0.0004(9) -0.0032(9) 0.0010(9)
C26 0.0277(12) 0.0273(11) 0.0290(11) -0.0002(9) -0.0021(8) 0.0042(8)
C27 0.0330(12) 0.0263(11) 0.0314(12) -0.0026(9) -0.0070(9) 0.0050(9)
C28 0.0307(12) 0.0231(11) 0.0279(11) 0.0002(8) -0.0027(8) -0.0005(8)
C29 0.0288(11) 0.0234(11) 0.0305(11) 0.0004(9) -0.0026(8) 0.0005(8)
C30 0.0370(13) 0.0249(11) 0.0397(13) 0.0007(10) 0.0028(10) -0.0039(9)
C31 0.0315(13) 0.0383(13) 0.0453(14) 0.0033(11) 0.0051(10) -0.0050(10)
C32 0.0305(13) 0.0344(13) 0.0420(13) 0.0021(10) 0.0061(10) 0.0038(10)
C33 0.0322(12) 0.0252(11) 0.0345(12) 0.0008(9) 0.0008(9) 0.0034(9)
C34 0.0376(13) 0.0271(12) 0.0358(12) -0.0026(10) -0.0086(10) 0.0046(9)
C35 0.0443(15) 0.0313(13) 0.0400(14) -0.0050(10) -0.0004(11) 0.0037(10)
C36 0.0466(15) 0.0367(14) 0.0419(14) -0.0078(11) 0.0014(11) 0.0055(11)
C37 0.0443(15) 0.0323(13) 0.0437(14) -0.0052(11) -0.0107(11) 0.0067(11)
C38 0.0392(14) 0.0297(13) 0.0475(15) 0.0020(11) -0.0075(11) -0.0010(10)
C39 0.0368(14) 0.0326(13) 0.0403(13) -0.0006(10) -0.0050(10) 0.0036(10)
C40 0.0603(19) 0.0311(14) 0.0618(18) -0.0082(13) -0.0033(14) 0.0063(12)
P1 0.0344(4) 0.0308(3) 0.0512(4) 0.0002(3) 0.0034(3) -0.0013(2)
F11 0.0689(12) 0.0355(9) 0.0774(12) -0.0026(8) 0.0090(9) -0.0122(8)
F12 0.0401(10) 0.0697(13) 0.1098(17) 0.0152(11) -0.0010(10) -0.0008(8)
F13 0.0967(16) 0.0609(12) 0.0591(11) -0.0061(9) 0.0165(10) -0.0188(10)
F14 0.0429(10) 0.0507(10) 0.1073(16) 0.0284(10) -0.0067(9) 0.0023(8)
F15 0.0890(14) 0.0546(11) 0.0577(11) -0.0043(8) 0.0144(10) -0.0059(9)
F16 0.0557(10) 0.0314(8) 0.0672(11) 0.0042(7) -0.0012(8) -0.0005(7)
P2 0.0377(4) 0.0323(3) 0.0368(3) -0.0056(3) -0.0035(2) 0.0056(2)
F21 0.0876(14) 0.0443(9) 0.0515(10) 0.0048(7) -0.0184(9) 0.0071(9)
F22 0.0774(13) 0.0886(14) 0.0511(10) -0.0311(10) -0.0116(9) 0.0381(11)
F23 0.0497(10) 0.0567(11) 0.0871(13) -0.0152(9) -0.0034(9) -0.0111(8)
F24 0.0605(10) 0.0461(9) 0.0397(8) -0.0089(7) 0.0006(7) 0.0047(7)
F25 0.0437(10) 0.0990(16) 0.0778(13) -0.0022(11) 0.0062(9) -0.0108(10)
F26 0.1026(16) 0.0375(9) 0.0676(12) -0.0004(8) -0.0280(11) 0.0162(9)

loop_
_atom_type_symbol
_atom_type_description
_atom_type_scat_dispersion_real
_atom_type_scat_dispersion_imag
_atom_type_scat_source
C C 0.0181 0.0091 'International Tables Vol C Tables 4.2.6.8 and 6.1.1.4'
H H 0.0000 0.0000 'International Tables Vol C Tables 4.2.6.8 and 6.1.1.4'
N N 0.0311 0.0180 'International Tables Vol C Tables 4.2.6.8 and 6.1.1.4'
F F 0.0727 0.0534 'International Tables Vol C Tables 4.2.6.8 and 6.1.1.4'
P P 0.2955 0.4335 'International Tables Vol C Tables 4.2.6.8 and 6.1.1.4'
Fe Fe -1.1336 3.1974 'International Tables Vol C Tables 4.2.6.8 and 6.1.1.4'

loop_
_geom_angle_atom_site_label_1
_geom_angle_atom_site_label_2
_geom_angle_atom_site_label_3
_geom_angle_site_symmetry_1
_geom_angle_site_symmetry_2
_geom_angle_site_symmetry_3
_geom_angle
_geom_angle_publ_flag
N2 FE1 N7 . . . 179.35(8) y
N2 FE1 N1 . . . 79.70(8) y
N7 FE1 N1 . . . 99.68(8) y
N2 FE1 N8 . . . 100.88(8) y
N7 FE1 N8 . . . 79.29(8) y
N1 FE1 N8 . . . 92.07(7) y
N2 FE1 N3 . . . 79.45(8) y
N7 FE1 N3 . . . 101.17(8) y
N1 FE1 N3 . . . 159.09(8) y
N8 FE1 N3 . . . 93.32(7) y
N2 FE1 N6 . . . 100.07(8) y
N7 FE1 N6 . . . 79.76(8) y
N1 FE1 N6 . . . 91.00(7) y
N8 FE1 N6 . . . 159.04(7) y
N3 FE1 N6 . . . 91.15(8) y
C1 N1 C5 . . . 117.37(19) y
C1 N1 FE1 . . . 127.75(15) y
C5 N1 FE1 . . . 114.88(14) y
C8 N2 C6 . . . 116.68(19) y
C8 N2 FE1 . . . 121.74(15) y
C6 N2 FE1 . . . 121.55(15) y
C13 N3 C9 . . . 117.4(2) y
C13 N3 FE1 . . . 127.63(16) y
C9 N3 FE1 . . . 114.83(15) y
C6 N4 C7 . . . 115.19(19) y
C8 N5 C7 . . . 115.41(19) y
C21 N6 C25 . . . 117.2(2) y
C21 N6 FE1 . . . 128.33(16) y
C25 N6 FE1 . . . 114.50(15) y
C26 N7 C28 . . . 116.77(19) y
C26 N7 FE1 . . . 121.10(15) y
C28 N7 FE1 . . . 122.04(15) y
C33 N8 C29 . . . 117.71(19) y
C33 N8 FE1 . . . 127.17(15) y
C29 N8 FE1 . . . 115.10(14) y
C26 N9 C27 . . . 115.2(2) y
C28 N10 C27 . . . 115.1(2) y
N1 C1 C2 . . . 122.6(2) y
N1 C1 H1 . . . 118.7 ?
C2 C1 H1 . . . 118.7 ?
C3 C2 C1 . . . 119.5(2) y
C3 C2 H2 . . . 120.3 ?
C1 C2 H2 . . . 120.3 ?
C2 C3 C4 . . . 119.0(2) y
C2 C3 H3 . . . 120.5 ?
C4 C3 H3 . . . 120.5 ?
C5 C4 C3 . . . 118.7(2) y
C5 C4 H4 . . . 120.6 ?
C3 C4 H4 . . . 120.6 ?
N1 C5 C4 . . . 122.8(2) y
N1 C5 C6 . . . 112.72(19) y
C4 C5 C6 . . . 124.5(2) y
N4 C6 N2 . . . 124.0(2) y
N4 C6 C5 . . . 124.9(2) y
N2 C6 C5 . . . 111.14(19) y
N5 C7 N4 . . . 124.5(2) y
N5 C7 C14 . . . 117.7(2) y
N4 C7 C14 . . . 117.8(2) y
N5 C8 N2 . . . 124.1(2) y
N5 C8 C9 . . . 124.9(2) y
N2 C8 C9 . . . 111.01(19) y
N3 C9 C10 . . . 123.1(2) y
N3 C9 C8 . . . 112.89(19) y
C10 C9 C8 . . . 124.0(2) y
C9 C10 C11 . . . 118.6(2) y
C9 C10 H10 . . . 120.7 ?
C11 C10 H10 . . . 120.7 ?
C12 C11 C10 . . . 118.8(2) y
C12 C11 H11 . . . 120.6 ?
C10 C11 H11 . . . 120.6 ?
C13 C12 C11 . . . 119.8(2) y
C13 C12 H12 . . . 120.1 ?
C11 C12 H12 . . . 120.1 ?
N3 C13 C12 . . . 122.3(2) y
N3 C13 H13 . . . 118.9 ?
C12 C13 H13 . . . 118.9 ?
C15 C14 C19 . . . 118.2(2) y
C15 C14 C7 . . . 120.9(2) y
C19 C14 C7 . . . 120.9(2) y
C16 C15 C14 . . . 120.5(2) y
C16 C15 H15 . . . 119.8 ?
C14 C15 H15 . . . 119.8 ?
C15 C16 C17 . . . 121.5(3) y
C15 C16 H16 . . . 119.2 ?
C17 C16 H16 . . . 119.2 ?
C18 C17 C16 . . . 117.8(2) y
C18 C17 C20 . . . 120.8(3) y
C16 C17 C20 . . . 121.3(3) y
C19 C18 C17 . . . 121.4(2) y
C19 C18 H18 . . . 119.3 ?
C17 C18 H18 . . . 119.3 ?
C18 C19 C14 . . . 120.5(2) y
C18 C19 H19 . . . 119.7 ?
C14 C19 H19 . . . 119.7 ?
C17 C20 H20A . . . 109.5 ?
C17 C20 H20B . . . 109.5 ?
H20A C20 H20B . . . 109.5 ?
C17 C20 H20C . . . 109.5 ?
H20A C20 H20C . . . 109.5 ?
H20B C20 H20C . . . 109.5 ?
N6 C21 C22 . . . 122.1(2) y
N6 C21 H21 . . . 119 ?
C22 C21 H21 . . . 119 ?
C23 C22 C21 . . . 120.0(2) y
C23 C22 H22 . . . 120 ?
C21 C22 H22 . . . 120 ?
C22 C23 C24 . . . 119.0(2) y
C22 C23 H23 . . . 120.5 ?
C24 C23 H23 . . . 120.5 ?
C25 C24 C23 . . . 118.3(2) y
C25 C24 H24 . . . 120.9 ?
C23 C24 H24 . . . 120.9 ?
C24 C25 N6 . . . 123.5(2) y
C24 C25 C26 . . . 123.7(2) y
N6 C25 C26 . . . 112.8(2) y
N9 C26 N7 . . . 124.4(2) y
N9 C26 C25 . . . 123.8(2) y
N7 C26 C25 . . . 111.76(19) y
N10 C27 N9 . . . 124.7(2) y
N10 C27 C34 . . . 119.6(2) y
N9 C27 C34 . . . 115.7(2) y
N10 C28 N7 . . . 123.6(2) y
N10 C28 C29 . . . 125.9(2) y
N7 C28 C29 . . . 110.38(19) y
N8 C29 C30 . . . 122.5(2) y
N8 C29 C28 . . . 113.17(19) y
C30 C29 C28 . . . 124.3(2) y
C29 C30 C31 . . . 119.5(2) y
C29 C30 H30 . . . 120.3 ?
C31 C30 H30 . . . 120.3 ?
C30 C31 C32 . . . 118.5(2) y
C30 C31 H31 . . . 120.7 ?
C32 C31 H31 . . . 120.7 ?
C31 C32 C33 . . . 119.5(2) y
C31 C32 H32 . . . 120.3 ?
C33 C32 H32 . . . 120.3 ?
N8 C33 C32 . . . 122.4(2) y
N8 C33 H33 . . . 118.8 ?
C32 C33 H33 . . . 118.8 ?
C39 C34 C35 . . . 119.2(2) y
C39 C34 C27 . . . 121.3(2) y
C35 C34 C27 . . . 119.5(2) y
C36 C35 C34 . . . 120.0(2) y
C36 C35 H35 . . . 120 ?
C34 C35 H35 . . . 120 ?
C35 C36 C37 . . . 121.5(3) y
C35 C36 H36 . . . 119.2 ?
C37 C36 H36 . . . 119.2 ?
C36 C37 C38 . . . 118.0(2) y
C36 C37 C40 . . . 120.6(3) y
C38 C37 C40 . . . 121.3(3) y
C39 C38 C37 . . . 121.2(2) y
C39 C38 H38 . . . 119.4 ?
C37 C38 H38 . . . 119.4 ?
C38 C39 C34 . . . 119.9(2) y
C38 C39 H39 . . . 120 ?
C34 C39 H39 . . . 120 ?
C37 C40 H40A . . . 109.5 ?
C37 C40 H40B . . . 109.5 ?
H40A C40 H40B . . . 109.5 ?
C37 C40 H40C . . . 109.5 ?
H40A C40 H40C . . . 109.5 ?
H40B C40 H40C . . . 109.5 ?
F15 P1 F14 . . . 91.12(12) y
F15 P1 F11 . . . 90.93(10) y
F14 P1 F11 . . . 90.74(10) y
F15 P1 F12 . . . 90.50(12) y
F14 P1 F12 . . . 177.90(13) y
F11 P1 F12 . . . 90.56(10) y
F15 P1 F13 . . . 179.74(12) y
F14 P1 F13 . . . 88.82(12) y
F11 P1 F13 . . . 89.33(10) y
F12 P1 F13 . . . 89.55(12) y
F15 P1 F16 . . . 89.17(10) y
F14 P1 F16 . . . 89.11(9) y
F11 P1 F16 . . . 179.83(12) y
F12 P1 F16 . . . 89.57(10) y
F13 P1 F16 . . . 90.57(10) y
F26 P2 F25 . . . 90.03(12) y
F26 P2 F21 . . . 179.46(12) y
F25 P2 F21 . . . 90.14(11) y
F26 P2 F22 . . . 89.58(11) y
F25 P2 F22 . . . 92.31(12) y
F21 P2 F22 . . . 90.92(10) y
F26 P2 F23 . . . 90.98(11) y
F25 P2 F23 . . . 178.42(11) y
F21 P2 F23 . . . 88.83(11) y
F22 P2 F23 . . . 88.90(11) y
F26 P2 F24 . . . 90.16(10) y
F25 P2 F24 . . . 88.88(10) y
F21 P2 F24 . . . 89.33(9) y
F22 P2 F24 . . . 178.78(12) y
F23 P2 F24 . . . 89.91(10) y

loop_
_geom_bond_atom_site_label_1
_geom_bond_atom_site_label_2
_geom_bond_site_symmetry_1
_geom_bond_site_symmetry_2
_geom_bond_distance
_geom_bond_publ_flag
Fe1 N2 . . 1.8747(18) y
Fe1 N7 . . 1.8792(18) y
Fe1 N1 . . 2.0059(18) y
Fe1 N8 . . 2.0061(19) y
Fe1 N3 . . 2.0076(19) y
Fe1 N6 . . 2.0093(19) y
N1 C1 . . 1.340(3) y
N1 C5 . . 1.373(3) y
N2 C8 . . 1.344(3) y
N2 C6 . . 1.347(3) y
N3 C13 . . 1.342(3) y
N3 C9 . . 1.369(3) y
N4 C6 . . 1.317(3) y
N4 C7 . . 1.359(3) y
N5 C8 . . 1.313(3) y
N5 C7 . . 1.355(3) y
N6 C21 . . 1.338(3) y
N6 C25 . . 1.373(3) y
N7 C26 . . 1.338(3) y
N7 C28 . . 1.348(3) y
N8 C33 . . 1.341(3) y
N8 C29 . . 1.366(3) y
N9 C26 . . 1.310(3) y
N9 C27 . . 1.356(3) y
N10 C28 . . 1.324(3) y
N10 C27 . . 1.352(3) y
C1 C2 . . 1.389(3) y
C1 H1 . . 0.95 ?
C2 C3 . . 1.378(3) y
C2 H2 . . 0.95 ?
C3 C4 . . 1.389(3) y
C3 H3 . . 0.95 ?
C4 C5 . . 1.379(3) y
C4 H4 . . 0.95 ?
C5 C6 . . 1.473(3) y
C7 C14 . . 1.461(3) y
C8 C9 . . 1.469(3) y
C9 C10 . . 1.375(3) y
C10 C11 . . 1.386(4) y
C10 H10 . . 0.95 ?
C11 C12 . . 1.385(4) y
C11 H11 . . 0.95 ?
C12 C13 . . 1.382(3) y
C12 H12 . . 0.95 ?
C13 H13 . . 0.95 ?
C14 C15 . . 1.387(3) y
C14 C19 . . 1.393(3) y
C15 C16 . . 1.380(3) y
C15 H15 . . 0.95 ?
C16 C17 . . 1.385(4) y
C16 H16 . . 0.95 ?
C17 C18 . . 1.382(4) y
C17 C20 . . 1.507(3) y
C18 C19 . . 1.379(4) y
C18 H18 . . 0.95 ?
C19 H19 . . 0.95 ?
C20 H20a . . 0.98 ?
C20 H20b . . 0.98 ?
C20 H20c . . 0.98 ?
C21 C22 . . 1.388(4) y
C21 H21 . . 0.95 ?
C22 C23 . . 1.375(4) y
C22 H22 . . 0.95 ?
C23 C24 . . 1.385(4) y
C23 H23 . . 0.95 ?
C24 C25 . . 1.371(3) y
C24 H24 . . 0.95 ?
C25 C26 . . 1.467(3) y
C27 C34 . . 1.472(3) y
C28 C29 . . 1.474(3) y
C29 C30 . . 1.378(3) y
C30 C31 . . 1.381(4) y
C30 H30 . . 0.95 ?
C31 C32 . . 1.386(3) y
C31 H31 . . 0.95 ?
C32 C33 . . 1.391(3) y
C32 H32 . . 0.95 ?
C33 H33 . . 0.95 ?
C34 C39 . . 1.393(4) y
C34 C35 . . 1.395(4) y
C35 C36 . . 1.384(3) y
C35 H35 . . 0.95 ?
C36 C37 . . 1.386(4) y
C36 H36 . . 0.95 ?
C37 C38 . . 1.396(4) y
C37 C40 . . 1.513(3) y
C38 C39 . . 1.386(3) y
C38 H38 . . 0.95 ?
C39 H39 . . 0.95 ?
C40 H40a . . 0.98 ?
C40 H40b . . 0.98 ?
C40 H40c . . 0.98 ?
P1 F15 . . 1.571(2) y
P1 F14 . . 1.5907(18) y
P1 F11 . . 1.5912(17) y
P1 F12 . . 1.5944(19) y
P1 F13 . . 1.598(2) y
P1 F16 . . 1.6073(16) y
P2 F26 . . 1.5810(17) y
P2 F25 . . 1.5836(19) y
P2 F21 . . 1.5909(17) y
P2 F22 . . 1.5917(17) y
P2 F23 . . 1.5986(18) y
P2 F24 . . 1.6026(16) y

loop_
_geom_torsion_atom_site_label_1
_geom_torsion_atom_site_label_2
_geom_torsion_atom_site_label_3
_geom_torsion_atom_site_label_4
_geom_torsion_site_symmetry_1
_geom_torsion_site_symmetry_2
_geom_torsion_site_symmetry_3
_geom_torsion_site_symmetry_4
_geom_torsion
_geom_torsion_publ_flag
N2 FE1 N1 C1 . . . . -179.38(19) n
N7 FE1 N1 C1 . . . . 0.45(19) n
N8 FE1 N1 C1 . . . . 79.94(19) n
N3 FE1 N1 C1 . . . . -175.18(19) n
N6 FE1 N1 C1 . . . . -79.33(19) n
N2 FE1 N1 C5 . . . . 1.14(15) n
N7 FE1 N1 C5 . . . . -179.03(15) n
N8 FE1 N1 C5 . . . . -99.55(15) n
N3 FE1 N1 C5 . . . . 5.3(3) n
N6 FE1 N1 C5 . . . . 101.19(15) n
N1 FE1 N2 C8 . . . . 177.60(18) n
N8 FE1 N2 C8 . . . . -92.26(17) n
N3 FE1 N2 C8 . . . . -0.88(17) n
N6 FE1 N2 C8 . . . . 88.42(18) n
N1 FE1 N2 C6 . . . . -0.19(16) n
N8 FE1 N2 C6 . . . . 89.95(17) n
N3 FE1 N2 C6 . . . . -178.66(18) n
N6 FE1 N2 C6 . . . . -89.37(17) n
N2 FE1 N3 C13 . . . . 178.1(2) n
N7 FE1 N3 C13 . . . . -1.7(2) n
N1 FE1 N3 C13 . . . . 173.9(2) n
N8 FE1 N3 C13 . . . . -81.4(2) n
N6 FE1 N3 C13 . . . . 78.1(2) n
N2 FE1 N3 C9 . . . . 2.28(15) n
N7 FE1 N3 C9 . . . . -177.54(15) n
N1 FE1 N3 C9 . . . . -1.9(3) n
N8 FE1 N3 C9 . . . . 102.73(16) n
N6 FE1 N3 C9 . . . . -97.75(16) n
N2 FE1 N6 C21 . . . . -1.2(2) n
N7 FE1 N6 C21 . . . . 179.4(2) n
N1 FE1 N6 C21 . . . . -80.9(2) n
N8 FE1 N6 C21 . . . . -179.3(2) n
N3 FE1 N6 C21 . . . . 78.3(2) n
N2 FE1 N6 C25 . . . . 178.75(15) n
N7 FE1 N6 C25 . . . . -0.61(15) n
N1 FE1 N6 C25 . . . . 99.04(16) n
N8 FE1 N6 C25 . . . . 0.6(3) n
N3 FE1 N6 C25 . . . . -101.75(16) n
N1 FE1 N7 C26 . . . . -86.71(17) n
N8 FE1 N7 C26 . . . . -177.00(18) n
N3 FE1 N7 C26 . . . . 91.70(17) n
N6 FE1 N7 C26 . . . . 2.55(16) n
N1 FE1 N7 C28 . . . . 89.82(17) n
N8 FE1 N7 C28 . . . . -0.47(16) n
N3 FE1 N7 C28 . . . . -91.77(17) n
N6 FE1 N7 C28 . . . . 179.08(18) n
N2 FE1 N8 C33 . . . . -1.2(2) n
N7 FE1 N8 C33 . . . . 178.2(2) n
N1 FE1 N8 C33 . . . . 78.73(19) n
N3 FE1 N8 C33 . . . . -81.06(19) n
N6 FE1 N8 C33 . . . . 177.0(2) n
N2 FE1 N8 C29 . . . . -179.78(15) n
N7 FE1 N8 C29 . . . . -0.41(15) n
N1 FE1 N8 C29 . . . . -99.88(15) n
N3 FE1 N8 C29 . . . . 100.33(15) n
N6 FE1 N8 C29 . . . . -1.7(3) n
C5 N1 C1 C2 . . . . 1.1(3) n
FE1 N1 C1 C2 . . . . -178.39(16) n
N1 C1 C2 C3 . . . . 0.3(3) n
C1 C2 C3 C4 . . . . -0.9(4) n
C2 C3 C4 C5 . . . . 0.2(4) n
C1 N1 C5 C4 . . . . -1.9(3) n
FE1 N1 C5 C4 . . . . 177.66(17) n
C1 N1 C5 C6 . . . . 178.66(18) n
FE1 N1 C5 C6 . . . . -1.8(2) n
C3 C4 C5 N1 . . . . 1.3(3) n
C3 C4 C5 C6 . . . . -179.3(2) n
C7 N4 C6 N2 . . . . 2.4(3) n
C7 N4 C6 C5 . . . . -178.8(2) n
C8 N2 C6 N4 . . . . 0.3(3) n
FE1 N2 C6 N4 . . . . 178.22(16) n
C8 N2 C6 C5 . . . . -178.61(18) n
FE1 N2 C6 C5 . . . . -0.7(2) n
N1 C5 C6 N4 . . . . -177.3(2) n
C4 C5 C6 N4 . . . . 3.2(4) n
N1 C5 C6 N2 . . . . 1.6(3) n
C4 C5 C6 N2 . . . . -177.8(2) n
C8 N5 C7 N4 . . . . 1.6(3) n
C8 N5 C7 C14 . . . . 180.0(2) n
C6 N4 C7 N5 . . . . -3.4(3) n
C6 N4 C7 C14 . . . . 178.2(2) n
C7 N5 C8 N2 . . . . 1.5(3) n
C7 N5 C8 C9 . . . . -178.2(2) n
C6 N2 C8 N5 . . . . -2.5(3) n
FE1 N2 C8 N5 . . . . 179.64(16) n
C6 N2 C8 C9 . . . . 177.31(18) n
FE1 N2 C8 C9 . . . . -0.6(3) n
C13 N3 C9 C10 . . . . -1.4(3) n
FE1 N3 C9 C10 . . . . 174.87(18) n
C13 N3 C9 C8 . . . . -179.47(19) n
FE1 N3 C9 C8 . . . . -3.2(2) n
N5 C8 C9 N3 . . . . -177.8(2) n
N2 C8 C9 N3 . . . . 2.4(3) n
N5 C8 C9 C10 . . . . 4.2(4) n
N2 C8 C9 C10 . . . . -175.6(2) n
N3 C9 C10 C11 . . . . -0.2(4) n
C8 C9 C10 C11 . . . . 177.7(2) n
C9 C10 C11 C12 . . . . 1.5(4) n
C10 C11 C12 C13 . . . . -1.3(4) n
C9 N3 C13 C12 . . . . 1.7(3) n
FE1 N3 C13 C12 . . . . -174.09(18) n
C11 C12 C13 N3 . . . . -0.4(4) n
N5 C7 C14 C15 . . . . 168.5(2) n
N4 C7 C14 C15 . . . . -13.0(3) n
N5 C7 C14 C19 . . . . -11.5(3) n
N4 C7 C14 C19 . . . . 167.0(2) n
C19 C14 C15 C16 . . . . -3.1(4) n
C7 C14 C15 C16 . . . . 176.9(2) n
C14 C15 C16 C17 . . . . 0.0(4) n
C15 C16 C17 C18 . . . . 2.5(4) n
C15 C16 C17 C20 . . . . -175.1(3) n
C16 C17 C18 C19 . . . . -1.9(4) n
C20 C17 C18 C19 . . . . 175.7(3) n
C17 C18 C19 C14 . . . . -1.1(4) n
C15 C14 C19 C18 . . . . 3.6(4) n
C7 C14 C19 C18 . . . . -176.4(2) n
C25 N6 C21 C22 . . . . -0.4(3) n
FE1 N6 C21 C22 . . . . 179.54(19) n
N6 C21 C22 C23 . . . . 0.9(4) n
C21 C22 C23 C24 . . . . -0.7(4) n
C22 C23 C24 C25 . . . . 0.1(4) n
C23 C24 C25 N6 . . . . 0.4(4) n
C23 C24 C25 C26 . . . . -178.6(2) n
C21 N6 C25 C24 . . . . -0.2(3) n
FE1 N6 C25 C24 . . . . 179.83(19) n
C21 N6 C25 C26 . . . . 178.8(2) n
FE1 N6 C25 C26 . . . . -1.1(2) n
C27 N9 C26 N7 . . . . 1.5(3) n
C27 N9 C26 C25 . . . . -179.9(2) n
C28 N7 C26 N9 . . . . -1.8(3) n
FE1 N7 C26 N9 . . . . 174.91(17) n
C28 N7 C26 C25 . . . . 179.52(18) n
FE1 N7 C26 C25 . . . . -3.8(2) n
C24 C25 C26 N9 . . . . 3.3(4) n
N6 C25 C26 N9 . . . . -175.7(2) n
C24 C25 C26 N7 . . . . -178.0(2) n
N6 C25 C26 N7 . . . . 3.0(3) n
C28 N10 C27 N9 . . . . -2.5(3) n
C28 N10 C27 C34 . . . . 175.64(19) n
C26 N9 C27 N10 . . . . 0.7(3) n
C26 N9 C27 C34 . . . . -177.47(19) n
C27 N10 C28 N7 . . . . 2.2(3) n
C27 N10 C28 C29 . . . . -175.6(2) n
C26 N7 C28 N10 . . . . -0.2(3) n
FE1 N7 C28 N10 . . . . -176.91(16) n
C26 N7 C28 C29 . . . . 177.83(18) n
FE1 N7 C28 C29 . . . . 1.2(2) n
C33 N8 C29 C30 . . . . 0.7(3) n
FE1 N8 C29 C30 . . . . 179.48(18) n
C33 N8 C29 C28 . . . . -177.64(19) n
FE1 N8 C29 C28 . . . . 1.1(2) n
N10 C28 C29 N8 . . . . 176.6(2) n
N7 C28 C29 N8 . . . . -1.4(3) n
N10 C28 C29 C30 . . . . -1.7(4) n
N7 C28 C29 C30 . . . . -179.7(2) n
N8 C29 C30 C31 . . . . -0.6(4) n
C28 C29 C30 C31 . . . . 177.6(2) n
C29 C30 C31 C32 . . . . -0.1(4) n
C30 C31 C32 C33 . . . . 0.5(4) n
C29 N8 C33 C32 . . . . -0.3(3) n
FE1 N8 C33 C32 . . . . -178.87(17) n
C31 C32 C33 N8 . . . . -0.3(4) n
N10 C27 C34 C39 . . . . 12.9(3) n
N9 C27 C34 C39 . . . . -168.9(2) n
N10 C27 C34 C35 . . . . -165.4(2) n
N9 C27 C34 C35 . . . . 12.9(3) n
C39 C34 C35 C36 . . . . -2.6(4) n
C27 C34 C35 C36 . . . . 175.7(2) n
C34 C35 C36 C37 . . . . 1.2(4) n
C35 C36 C37 C38 . . . . 1.4(4) n
C35 C36 C37 C40 . . . . -177.2(2) n
C36 C37 C38 C39 . . . . -2.7(4) n
C40 C37 C38 C39 . . . . 176.0(2) n
C37 C38 C39 C34 . . . . 1.3(4) n
C35 C34 C39 C38 . . . . 1.4(4) n
C27 C34 C39 C38 . . . . -176.9(2) n
